data_2011977
loop_
_publ_author_name
'Boss, Michael'
'Pickhard, Frank'
'Zumdick, Markus'
'R\"ohr, Caroline'

_publ_section_title
;
 Barium antimonide oxide, Ba~3~Sb~2~O
;
_journal_issue 5
_journal_name_full 'Acta Crystallographica Section C'
_journal_page_first 503
_journal_page_last 504
_journal_paper_doi 10.1107/S0108270101002785
_journal_volume 57
_journal_year 2001
_chemical_formula_iupac 'Ba3 Sb2 O'
_chemical_formula_sum 'Ba3 O Sb2'
_chemical_formula_weight 671.52
_chemical_name_systematic
;
                                  tribarium diantimonide oxide
;
_space_group_IT_number 55
_symmetry_cell_setting orthorhombic
_symmetry_space_group_name_Hall '-P 2 2ab'
_symmetry_space_group_name_H-M 'P b a m'
_audit_creation_method SHELXL-97
_cell_angle_alpha 90.000
_cell_angle_beta 90.000
_cell_angle_gamma 90.000
_cell_formula_units_Z 4
_cell_length_a 12.4228(11)
_cell_length_b 12.630(3)
_cell_length_c 5.101(3)
_cell_measurement_reflns_used 848
_cell_measurement_temperature 293(2)
_cell_measurement_theta_max 56.554
_cell_measurement_theta_min 6.446
_cell_volume 800.3(5)
_computing_cell_refinement 'SAINT (Bruker, 1999)'
_computing_data_collection 'SMART (Bruker, 1999)'
_computing_data_reduction SAINT
_computing_molecular_graphics
;
ORTEP (Johnson, 1968) and DRAWxtl (Finger& Kroeker, 1999)
;
_computing_publication_material SHELXL97
_computing_structure_refinement 'SHELXL97 (Sheldrick, 1997)'
_computing_structure_solution 'SHELXS97 (Sheldrick, 1990)'
_diffrn_ambient_temperature 293(2)
_diffrn_measured_fraction_theta_full .999
_diffrn_measured_fraction_theta_max .999
_diffrn_measurement_device_type 'Bruker AXS CCD'
_diffrn_measurement_method \w
_diffrn_radiation_monochromator graphite
_diffrn_radiation_source 'fine-focus sealed tube'
_diffrn_radiation_type MoK\a
_diffrn_radiation_wavelength .71070
_diffrn_reflns_av_R_equivalents .035
_diffrn_reflns_av_sigmaI/netI .0245
_diffrn_reflns_limit_h_max 16
_diffrn_reflns_limit_h_min -15
_diffrn_reflns_limit_k_max 16
_diffrn_reflns_limit_k_min -7
_diffrn_reflns_limit_l_max 6
_diffrn_reflns_limit_l_min -6
_diffrn_reflns_number 4726
_diffrn_reflns_theta_full 27.48
_diffrn_reflns_theta_max 27.48
_diffrn_reflns_theta_min 2.30
_diffrn_standards_decay_% none
_exptl_absorpt_coefficient_mu 21.102
_exptl_absorpt_correction_T_max .121
_exptl_absorpt_correction_T_min .068
_exptl_absorpt_correction_type multi-scan
_exptl_absorpt_process_details '(SADABS; Sheldrick, 1996)'
_exptl_crystal_colour 'metallic dark black'
_exptl_crystal_density_diffrn 5.573
_exptl_crystal_density_method 'not measured'
_exptl_crystal_description irregular
_exptl_crystal_F_000 1112
_exptl_crystal_size_max .14
_exptl_crystal_size_mid .12
_exptl_crystal_size_min .10
_refine_diff_density_max 1.808
_refine_diff_density_min -2.440
_refine_ls_extinction_method none
_refine_ls_goodness_of_fit_ref 1.228
_refine_ls_matrix_type full
_refine_ls_number_parameters 37
_refine_ls_number_reflns 1026
_refine_ls_number_restraints 0
_refine_ls_restrained_S_all 1.228
_refine_ls_R_factor_all .039
_refine_ls_R_factor_gt .034
_refine_ls_shift/su_max <0.001
_refine_ls_shift/su_mean <0.001
_refine_ls_structure_factor_coef Fsqd
_refine_ls_weighting_details 'calc w = 1/[\s^2^(Fo^2^)+(0.0306P)^2^+10.2529P] where P = (Fo^2^+2Fc^2^)/3'
_refine_ls_weighting_scheme calc
_refine_ls_wR_factor_ref .078
_reflns_number_gt 925
_reflns_number_total 1026
_reflns_threshold_expression I>2\s(I)
_cod_data_source_file iz1006.cif
_cod_data_source_block I
_cod_original_cell_volume 800.4(4)
_cod_original_formula_sum 'Ba3 Sb2 O'
_cod_database_code 2011977
_cod_database_fobs_code 2011977

loop_
_symmetry_equiv_pos_as_xyz
'x, y, z'
'-x, -y, z'
'x+1/2, -y+1/2, z'
'-x+1/2, y+1/2, z'
'-x, -y, -z'
'x, y, -z'
'-x-1/2, y-1/2, -z'
'x-1/2, -y-1/2, -z'

loop_
_atom_site_label
_atom_site_fract_x
_atom_site_fract_y
_atom_site_fract_z
_atom_site_U_iso_or_equiv
_atom_site_adp_type
_atom_site_calc_flag
_atom_site_refinement_flags
_atom_site_occupancy
_atom_site_disorder_assembly
_atom_site_disorder_group
_atom_site_type_symbol
Ba1 .02729(6) .32611(6) .0000 .01668(19) Uani d S 1 . . Ba
Ba2 .31945(6) .48483(6) .0000 .0170(2) Uani d S 1 . . Ba
Ba3 .25595(6) .25882(6) .5000 .01663(19) Uani d S 1 . . Ba
Sb1 .38734(6) .01828(7) .5000 .0163(2) Uani d S 1 . . Sb
Sb2 .01112(6) .11257(7) .5000 .0155(2) Uani d S 1 . . Sb
O1 .2293(7) .3023(8) .0000 .0218(19) Uani d S 1 . . O

loop_
_atom_site_aniso_label
_atom_site_aniso_U_11
_atom_site_aniso_U_22
_atom_site_aniso_U_33
_atom_site_aniso_U_12
_atom_site_aniso_U_13
_atom_site_aniso_U_23
Ba1 .0184(4) .0178(4) .0139(4) .0014(3) .000 .000
Ba2 .0147(3) .0223(4) .0139(4) -.0023(3) .000 .000
Ba3 .0151(3) .0170(4) .0178(4) -.0005(3) .000 .000
Sb1 .0127(4) .0197(4) .0165(4) .0010(3) .000 .000
Sb2 .0155(4) .0146(4) .0164(4) -.0006(3) .000 .000
O1 .022(5) .022(5) .021(5) -.005(4) .000 .000

loop_
_atom_type_symbol
_atom_type_description
_atom_type_scat_dispersion_real
_atom_type_scat_dispersion_imag
_atom_type_scat_source
Ba Ba -.3244 2.2819 'International Tables Vol C Tables 4.2.6.8 and 6.1.1.4'
Sb Sb -.5866 1.5461 'International Tables Vol C Tables 4.2.6.8 and 6.1.1.4'
O O .0106 .0060 'International Tables Vol C Tables 4.2.6.8 and 6.1.1.4'

loop_
_geom_angle_atom_site_label_1
_geom_angle_atom_site_label_2
_geom_angle_atom_site_label_3
_geom_angle_site_symmetry_1
_geom_angle_site_symmetry_3
_geom_angle
Ba1 O1 Ba2 . . 109.1(4)
Ba1 O1 Ba3 . 1_554 98.6(2)
Ba2 O1 Ba3 . 1_554 97.6(2)
Ba1 O1 Ba3 . . 98.6(2)
Ba2 O1 Ba3 . . 97.6(2)
Ba3 O1 Ba3 1_554 . 151.8(4)

loop_
_geom_bond_atom_site_label_1
_geom_bond_atom_site_label_2
_geom_bond_site_symmetry_2
_geom_bond_distance
_geom_bond_publ_flag
Ba1 O1 . 2.528(9) y
Ba1 Sb1 3_455 3.6592(12) y
Ba1 Sb1 3_454 3.6592(12) y
Ba1 Sb1 7_666 3.6770(13) y
Ba1 Sb1 7_665 3.6770(13) y
Ba1 Sb2 1_554 3.7174(13) y
Ba1 Sb2 . 3.7174(13) y
Ba2 O1 . 2.563(9) y
Ba2 Sb1 7_665 3.6446(12) y
Ba2 Sb1 7_666 3.6446(12) y
Ba2 Sb2 7_666 3.6795(12) y
Ba2 Sb2 7_665 3.6795(12) y
Ba2 Sb2 3 3.6996(12) y
Ba2 Sb2 3_554 3.6996(12) y
Ba3 O1 1_556 2.630(3) y
Ba3 O1 . 2.630(3) y
Ba3 Sb1 . 3.4487(12) y
Ba3 Sb2 . 3.5584(11) y
Ba3 Sb2 3 3.5618(11) y
Ba3 Sb1 7_666 3.7294(13) y
Sb1 Sb1 5_656 2.8369(16) y
Sb1 Ba3 . 3.4487(12) y
Sb1 Ba2 7_655 3.6446(12) y
Sb1 Ba2 7_656 3.6446(12) y
Sb1 Ba1 3_556 3.6592(12) y
Sb1 Ba1 3 3.6592(12) y
Sb1 Ba1 7_655 3.6770(13) y
Sb1 Ba1 7_656 3.6770(13) y
Sb1 Ba3 7_656 3.7294(13) y
Sb2 Sb2 5_556 2.8571(17) y
Sb2 Ba3 . 3.5584(11) y
Sb2 Ba3 3_455 3.5618(11) y
Sb2 Ba2 7_656 3.6794(12) y
Sb2 Ba2 7_655 3.6794(12) y
Sb2 Ba2 3_455 3.6997(12) y
Sb2 Ba2 3_456 3.6997(12) y
Sb2 Ba1 . 3.7174(13) y
Sb2 Ba1 1_556 3.7174(13) y
O1 Ba1 . 2.528(10) y
O1 Ba2 . 2.563(10) y
O1 Ba3 1_554 2.630(3) y
O1 Ba3 . 2.630(3) y
O1 Ba1 3 4.041(10) y
O1 Ba2 7_655 4.055(10) y
